data_4075582
loop_
_publ_author_name
'Ojo, Wilfried-Solo'
'Paugam, Eddy'
'P\'etillon, Fran\,cois Y.'
'Schollhammer, Philippe'
'Talarmin, Jean'
'Muir, Kenneth W.'

_publ_section_title
;
 Formation of C&#x2212;C, C&#x2212;N, and C&#x2212;O Links between
 Isonitrile, Cyclopentadienyl, and Hydroxide Ligands Bound to
 Molybdenum(III):&#x00A0; Syntheses and Crystal Structures of
 \m-Aminocarbyne and \m-Amino-oxycarbene Dimolybdenum Complexes
;
_journal_issue 16
_journal_name_full Organometallics
_journal_page_first 4009
_journal_paper_doi 10.1021/om060383v
_journal_volume 25
_journal_year 2006
_chemical_formula_sum 'C35 H43 Mo2 N3 O S2'
_chemical_formula_weight 777.72
_chemical_name_systematic
;
 ?
;
_space_group_IT_number 2
_symmetry_space_group_name_Hall '-P 1'
_symmetry_space_group_name_H-M 'P -1'
_atom_sites_solution_hydrogens geom
_atom_sites_solution_primary direct
_atom_sites_solution_secondary difmap
_audit_creation_date 2006-02-09T15:42:13-00:00
_audit_creation_method 'WinGX routine CIF_UPDATE'
_cell_angle_alpha 77.796(11)
_cell_angle_beta 86.048(9)
_cell_angle_gamma 68.941(10)
_cell_formula_units_Z 2
_cell_length_a 9.9768(9)
_cell_length_b 13.2860(16)
_cell_length_c 13.9137(18)
_cell_measurement_reflns_used 1591
_cell_measurement_temperature 170(2)
_cell_measurement_theta_max 33.1708
_cell_measurement_theta_min 3.2871
_cell_volume 1682.2(4)
_computing_cell_refinement
;
        CrysAlis RED, Oxford Diffraction Ltd.,
Version 1.171.28cycle4 beta (release 11-11-2005 CrysAlis171 .NET)
        (compiled Nov 11 2005,15:50:43)
;
_computing_data_collection
;
        CrysAlis CCD, Oxford Diffraction Ltd.,
Version 1.171.28cycle4 beta (release 11-11-2005 CrysAlis171 .NET)
        (compiled Nov 11 2005,15:50:43)
;
_computing_data_reduction
;
        CrysAlis RED, Oxford Diffraction Ltd.,
Version 1.171.28cycle4 beta (release 11-11-2005 CrysAlis171 .NET)
        (compiled Nov 11 2005,15:50:43)
;
_computing_molecular_graphics 'ORTEP3 for Windows (Farrugia, 1997)'
_computing_structure_refinement 'SHELXL-97 (Sheldrick, 1997)'
_computing_structure_solution 'SIR-92 (Altomare et al., 1992)'
_diffrn_ambient_temperature 170(2)
_diffrn_measured_fraction_theta_full 0.802
_diffrn_measured_fraction_theta_max 0.802
_diffrn_measurement_details
;
  1 phi      0.00  270.00   1.0000  120.0000
omega____ theta____ kappa____ phi______ omega'___ theta'___ frames
   0.0000   30.0000    0.0000     -        0.0000    0.0000 270

  2 phi    270.00  296.00   1.0000  120.0000
omega____ theta____ kappa____ phi______ omega'___ theta'___ frames
   0.0000   30.0000    0.0000     -        0.0000    0.0000 26
;
_diffrn_measurement_device_type 'X-calibur-2 CCD 4-circle diffractometer'
_diffrn_measurement_method phi-scan
_diffrn_orient_matrix_UB_11 0.0162217027
_diffrn_orient_matrix_UB_12 0.0466619591
_diffrn_orient_matrix_UB_13 -0.0247178541
_diffrn_orient_matrix_UB_21 0.0303654178
_diffrn_orient_matrix_UB_22 0.0017471539
_diffrn_orient_matrix_UB_23 0.0439644876
_diffrn_orient_matrix_UB_31 0.0679633711
_diffrn_orient_matrix_UB_32 -0.0350621274
_diffrn_orient_matrix_UB_33 -0.0132922049
_diffrn_radiation_monochromator graphite
_diffrn_radiation_type MoK\a
_diffrn_radiation_wavelength 0.71073
_diffrn_reflns_av_R_equivalents 0.0525
_diffrn_reflns_av_unetI/netI 0.0941
_diffrn_reflns_limit_h_max 11
_diffrn_reflns_limit_h_min -12
_diffrn_reflns_limit_k_max 14
_diffrn_reflns_limit_k_min -16
_diffrn_reflns_limit_l_max 17
_diffrn_reflns_limit_l_min -17
_diffrn_reflns_number 8920
_diffrn_reflns_theta_full 26.37
_diffrn_reflns_theta_max 26.37
_diffrn_reflns_theta_min 3.29
_diffrn_standards_interval_count 50
_exptl_absorpt_coefficient_mu 0.902
_exptl_absorpt_correction_T_max 0.9648
_exptl_absorpt_correction_T_min 0.9314
_exptl_absorpt_correction_type none
_exptl_absorpt_process_details
;
;
_exptl_crystal_colour red
_exptl_crystal_density_diffrn 1.535
_exptl_crystal_density_method 'not measured'
_exptl_crystal_F_000 796
_exptl_crystal_size_max 0.08
_exptl_crystal_size_mid 0.06
_exptl_crystal_size_min 0.04
_refine_diff_density_max 1.211
_refine_diff_density_min -0.667
_refine_diff_density_rms 0.1
_refine_ls_extinction_method none
_refine_ls_goodness_of_fit_ref 0.956
_refine_ls_hydrogen_treatment mixed
_refine_ls_matrix_type full
_refine_ls_number_parameters 397
_refine_ls_number_reflns 5516
_refine_ls_number_restraints 0
_refine_ls_restrained_S_all 0.956
_refine_ls_R_factor_all 0.0894
_refine_ls_R_factor_gt 0.0482
_refine_ls_shift/su_max 0.001
_refine_ls_shift/su_mean 0
_refine_ls_structure_factor_coef Fsqd
_refine_ls_weighting_details 'calc w=1/[\s^2^(Fo^2^)+(0.0372P)^2^+0.0000P] where P=(Fo^2^+2Fc^2^)/3'
_refine_ls_weighting_scheme calc
_refine_ls_wR_factor_gt 0.0875
_refine_ls_wR_factor_ref 0.1008
_reflns_number_gt 3592
_reflns_number_total 5516
_reflns_threshold_expression >2sigma(I)
_cod_data_source_file om060383vsi20060503_095347.cif
_cod_data_source_block 5b1
_cod_original_cell_volume 1682.2(3)
_cod_original_sg_symbol_H-M P-1
_cod_database_code 4075582

loop_
_symmetry_equiv_pos_as_xyz
'x, y, z'
'-x, -y, -z'

loop_
_atom_site_label
_atom_site_type_symbol
_atom_site_fract_x
_atom_site_fract_y
_atom_site_fract_z
_atom_site_U_iso_or_equiv
_atom_site_adp_type
_atom_site_occupancy
_atom_site_symmetry_multiplicity
_atom_site_calc_flag
_atom_site_refinement_flags
C31 C 0.8306(6) 1.2179(5) 0.2450(5) 0.0333(16) Uani 1 1 d .
C32 C 0.8530(8) 1.2722(5) 0.1523(6) 0.047(2) Uani 1 1 d .
C33 C 0.9678(11) 1.3098(7) 0.1412(10) 0.090(4) Uani 1 1 d .
H33 H 0.9897 1.3437 0.0779 0.108 Uiso 1 1 calc R
C34 C 1.0479(11) 1.2984(8) 0.2195(13) 0.104(5) Uani 1 1 d .
H34 H 1.1247 1.3258 0.2106 0.125 Uiso 1 1 calc R
C35 C 1.0213(9) 1.2476(8) 0.3131(10) 0.092(4) Uani 1 1 d .
H35 H 1.0784 1.2422 0.3671 0.111 Uiso 1 1 calc R
C36 C 0.9116(7) 1.2046(6) 0.3282(7) 0.056(2) Uani 1 1 d .
C37 C 0.7608(10) 1.2852(6) 0.0664(6) 0.073(3) Uani 1 1 d .
H37A H 0.7571 1.2134 0.0626 0.109 Uiso 1 1 calc R
H37B H 0.8017 1.3145 0.0056 0.109 Uiso 1 1 calc R
H37C H 0.6635 1.3361 0.0749 0.109 Uiso 1 1 calc R
C38 C 0.8761(9) 1.1477(7) 0.4275(6) 0.085(3) Uani 1 1 d .
H38A H 0.9504 1.1363 0.4754 0.127 Uiso 1 1 calc R
H38B H 0.8723 1.0763 0.4222 0.127 Uiso 1 1 calc R
H38C H 0.7827 1.1935 0.4491 0.127 Uiso 1 1 calc R
N3 N 0.7190(5) 1.1700(4) 0.2572(3) 0.0200(11) Uani 1 1 d .
C1 C 0.6969(8) 0.9138(6) 0.0193(5) 0.0483(19) Uani 1 1 d .
H1A H 0.7078 0.9464 -0.0495 0.072 Uiso 1 1 calc R
H1B H 0.603 0.9053 0.0281 0.072 Uiso 1 1 calc R
H1C H 0.773 0.8416 0.0371 0.072 Uiso 1 1 calc R
C2 C 0.8011(8) 0.7466(5) 0.4524(5) 0.0430(18) Uani 1 1 d .
H2A H 0.8998 0.704 0.4756 0.065 Uiso 1 1 calc R
H2B H 0.7759 0.7125 0.4038 0.065 Uiso 1 1 calc R
H2C H 0.7352 0.7478 0.5081 0.065 Uiso 1 1 calc R
C39 C 0.7540(7) 1.0601(5) 0.2535(4) 0.0252(14) Uani 1 1 d .
C49 C 0.5764(7) 1.2313(5) 0.2716(4) 0.0211(14) Uani 1 1 d .
C50 C 0.6809(8) 0.8196(5) 0.2385(4) 0.0318(16) Uani 1 1 d .
C15 C 1.0583(7) 0.9884(5) 0.1716(5) 0.0357(17) Uani 1 1 d .
H11 H 1.03 1.0645 0.1428 0.043 Uiso 1 1 calc R
C11 C 1.0851(6) 0.9404(5) 0.2731(5) 0.0336(16) Uani 1 1 d .
H12 H 1.0778 0.9795 0.3243 0.04 Uiso 1 1 calc R
C12 C 1.1243(6) 0.8251(5) 0.2856(5) 0.0357(16) Uani 1 1 d .
H13 H 1.147 0.7729 0.3458 0.043 Uiso 1 1 calc R
C13 C 1.1232(7) 0.8024(5) 0.1910(5) 0.0375(18) Uani 1 1 d .
H14 H 1.1468 0.7314 0.1764 0.045 Uiso 1 1 calc R
C14 C 1.0815(6) 0.9022(5) 0.1222(5) 0.0317(16) Uani 1 1 d .
H15 H 1.0708 0.9099 0.0534 0.038 Uiso 1 1 calc R
C21 C 0.4835(6) 1.1650(4) 0.2826(4) 0.0221(13) Uani 1 1 d .
C22 C 0.4144(6) 1.1447(5) 0.2065(4) 0.0266(14) Uani 1 1 d .
H22 H 0.4078 1.1805 0.1393 0.032 Uiso 1 1 calc R
C23 C 0.3566(6) 1.0611(5) 0.2486(5) 0.0349(17) Uani 1 1 d .
H23 H 0.3047 1.0318 0.2143 0.042 Uiso 1 1 calc R
C24 C 0.3901(6) 1.0298(5) 0.3499(5) 0.0310(16) Uani 1 1 d .
H24 H 0.3662 0.9747 0.3954 0.037 Uiso 1 1 calc R
C25 C 0.4646(6) 1.0938(5) 0.3721(4) 0.0276(14) Uani 1 1 d .
H25 H 0.4973 1.0907 0.4356 0.033 Uiso 1 1 calc R
C41 C 0.4040(7) 1.3975(5) 0.2960(5) 0.0264(15) Uani 1 1 d .
C42 C 0.2996(7) 1.4505(5) 0.2222(5) 0.0302(16) Uani 1 1 d .
C43 C 0.1650(7) 1.5195(5) 0.2482(6) 0.0424(19) Uani 1 1 d .
H43 H 0.0909 1.5538 0.1999 0.051 Uiso 1 1 calc R
C44 C 0.1381(8) 1.5386(6) 0.3421(6) 0.050(2) Uani 1 1 d .
H44 H 0.0456 1.5846 0.3587 0.059 Uiso 1 1 calc R
C45 C 0.2448(8) 1.4912(6) 0.4119(5) 0.046(2) Uani 1 1 d .
H45 H 0.2278 1.5085 0.4755 0.056 Uiso 1 1 calc R
C46 C 0.3776(7) 1.4183(5) 0.3906(5) 0.0341(17) Uani 1 1 d .
C47 C 0.3302(7) 1.4351(5) 0.1191(5) 0.0461(19) Uani 1 1 d .
H47A H 0.3644 1.3563 0.1179 0.069 Uiso 1 1 calc R
H47B H 0.4041 1.4655 0.092 0.069 Uiso 1 1 calc R
H47C H 0.2422 1.4732 0.0794 0.069 Uiso 1 1 calc R
C48 C 0.4961(7) 1.3652(6) 0.4680(5) 0.049(2) Uani 1 1 d .
H48A H 0.467 1.3991 0.5258 0.073 Uiso 1 1 calc R
H48B H 0.5844 1.376 0.441 0.073 Uiso 1 1 calc R
H48C H 0.5132 1.2862 0.4872 0.073 Uiso 1 1 calc R
C51 C 0.6471(7) 0.6448(5) 0.2077(5) 0.0315(15) Uani 1 1 d .
C52 C 0.5131(8) 0.6220(6) 0.1987(7) 0.066(3) Uani 1 1 d .
H52A H 0.4516 0.6785 0.1469 0.099 Uiso 1 1 calc R
H52B H 0.4618 0.6231 0.2614 0.099 Uiso 1 1 calc R
H52C H 0.5378 0.5494 0.182 0.099 Uiso 1 1 calc R
C53 C 0.7283(8) 0.6396(6) 0.1112(5) 0.056(2) Uani 1 1 d .
H53A H 0.8143 0.6577 0.1158 0.084 Uiso 1 1 calc R
H53B H 0.6663 0.6926 0.0578 0.084 Uiso 1 1 calc R
H53C H 0.7565 0.5652 0.0979 0.084 Uiso 1 1 calc R
C54 C 0.7425(7) 0.5592(5) 0.2898(5) 0.0446(18) Uani 1 1 d .
H54A H 0.8277 0.5773 0.2975 0.067 Uiso 1 1 calc R
H54B H 0.7723 0.4862 0.2733 0.067 Uiso 1 1 calc R
H54C H 0.6889 0.5592 0.3516 0.067 Uiso 1 1 calc R
N4 N 0.5455(5) 1.3327(4) 0.2743(3) 0.0241(12) Uani 1 1 d .
N5 N 0.6048(5) 0.7569(4) 0.2298(4) 0.0305(12) Uani 1 1 d .
H5 H 0.512 0.7879 0.239 0.037 Uiso 1 1 calc R
O1 O 0.8191(5) 0.7785(3) 0.2246(3) 0.0277(10) Uani 1 1 d .
Mo2 Mo 0.88795(6) 0.91459(4) 0.23049(4) 0.02264(16) Uani 1 1 d .
Mo1 Mo 0.60814(5) 0.98594(4) 0.26419(4) 0.02218(15) Uani 1 1 d .
S1 S 0.70981(17) 1.00309(13) 0.09761(11) 0.0303(4) Uani 1 1 d .
S2 S 0.78676(16) 0.88766(12) 0.39575(11) 0.0255(4) Uani 1 1 d .

loop_
_atom_site_aniso_label
_atom_site_aniso_U_11
_atom_site_aniso_U_22
_atom_site_aniso_U_33
_atom_site_aniso_U_23
_atom_site_aniso_U_13
_atom_site_aniso_U_12
C31 0.021(4) 0.016(3) 0.066(5) -0.019(3) 0.004(3) -0.005(3)
C32 0.039(5) 0.018(4) 0.084(6) -0.018(4) 0.033(4) -0.011(4)
C33 0.065(7) 0.028(5) 0.177(12) -0.023(6) 0.043(8) -0.024(5)
C34 0.038(7) 0.041(6) 0.249(19) -0.069(9) 0.036(9) -0.016(6)
C35 0.041(6) 0.056(7) 0.196(13) -0.063(8) -0.040(7) -0.008(5)
C36 0.018(4) 0.033(4) 0.117(8) -0.039(5) -0.018(4) 0.007(4)
C37 0.107(8) 0.036(5) 0.053(5) 0.003(4) 0.037(5) -0.012(5)
C38 0.089(7) 0.070(6) 0.074(7) -0.043(5) -0.041(5) 0.020(6)
N3 0.015(3) 0.018(3) 0.028(3) -0.004(2) -0.003(2) -0.007(3)
C1 0.065(5) 0.046(4) 0.045(4) -0.003(3) -0.016(4) -0.033(4)
C2 0.065(5) 0.033(4) 0.033(4) 0.002(3) -0.007(3) -0.023(4)
C39 0.033(4) 0.029(3) 0.019(3) -0.002(2) -0.009(2) -0.017(3)
C49 0.026(4) 0.023(3) 0.013(3) 0.001(2) 0.000(2) -0.009(3)
C50 0.051(5) 0.029(4) 0.020(3) 0.003(3) -0.007(3) -0.023(4)
C15 0.036(4) 0.022(3) 0.047(4) -0.004(3) 0.004(3) -0.011(3)
C11 0.017(4) 0.036(4) 0.049(4) -0.013(3) 0.004(3) -0.009(3)
C12 0.031(4) 0.033(4) 0.042(4) 0.000(3) -0.009(3) -0.013(3)
C13 0.025(4) 0.026(4) 0.047(4) -0.009(3) 0.013(3) 0.006(3)
C14 0.020(4) 0.036(4) 0.034(4) -0.003(3) 0.007(3) -0.007(3)
C21 0.018(3) 0.015(3) 0.031(3) -0.006(2) 0.000(3) -0.002(3)
C22 0.024(4) 0.018(3) 0.036(3) -0.002(3) -0.011(3) -0.005(3)
C23 0.012(4) 0.021(3) 0.071(5) -0.011(3) -0.012(3) -0.002(3)
C24 0.016(4) 0.026(4) 0.048(4) -0.007(3) 0.011(3) -0.006(3)
C25 0.025(4) 0.026(3) 0.035(4) -0.011(3) 0.011(3) -0.013(3)
C41 0.026(4) 0.014(3) 0.042(4) -0.009(3) -0.001(3) -0.008(3)
C42 0.029(4) 0.015(3) 0.052(4) -0.007(3) -0.006(3) -0.013(3)
C43 0.031(5) 0.025(4) 0.069(5) 0.002(4) -0.018(4) -0.010(4)
C44 0.034(5) 0.037(4) 0.073(6) -0.016(4) 0.009(4) -0.005(4)
C45 0.045(5) 0.038(4) 0.049(5) -0.012(4) 0.013(4) -0.006(4)
C46 0.034(5) 0.028(4) 0.038(4) -0.007(3) 0.005(3) -0.009(4)
C47 0.050(5) 0.033(4) 0.046(4) -0.002(3) -0.015(3) -0.005(4)
C48 0.044(5) 0.054(5) 0.037(4) -0.012(4) 0.002(3) -0.002(4)
C51 0.037(4) 0.017(3) 0.044(4) -0.013(3) 0.003(3) -0.010(3)
C52 0.072(6) 0.035(4) 0.106(7) -0.015(4) -0.025(5) -0.032(4)
C53 0.077(6) 0.043(5) 0.053(5) -0.017(4) 0.000(4) -0.024(4)
C54 0.048(5) 0.031(4) 0.050(4) -0.008(3) 0.002(4) -0.009(4)
N4 0.021(4) 0.016(3) 0.036(3) -0.005(2) 0.000(2) -0.007(3)
N5 0.024(3) 0.024(3) 0.047(3) -0.011(2) 0.002(2) -0.011(3)
O1 0.028(3) 0.022(2) 0.034(2) -0.0063(18) -0.0049(19) -0.010(2)
Mo2 0.0220(4) 0.0177(3) 0.0282(3) -0.0040(2) 0.0000(2) -0.0072(3)
Mo1 0.0228(3) 0.0177(3) 0.0274(3) -0.0038(2) -0.0017(2) -0.0088(3)
S1 0.0308(10) 0.0311(9) 0.0257(8) -0.0042(7) -0.0018(7) -0.0074(8)
S2 0.0296(9) 0.0214(8) 0.0254(8) 0.0002(6) -0.0031(7) -0.0110(7)

loop_
_atom_type_symbol
_atom_type_description
_atom_type_scat_dispersion_real
_atom_type_scat_dispersion_imag
_atom_type_scat_source
C C 0.0033 0.0016 'International Tables Vol C Tables 4.2.6.8 and 6.1.1.4'
H H 0 0 'International Tables Vol C Tables 4.2.6.8 and 6.1.1.4'
N N 0.0061 0.0033 'International Tables Vol C Tables 4.2.6.8 and 6.1.1.4'
O O 0.0106 0.006 'International Tables Vol C Tables 4.2.6.8 and 6.1.1.4'
Mo Mo -1.6832 0.6857 'International Tables Vol C Tables 4.2.6.8 and 6.1.1.4'
S S 0.1246 0.1234 'International Tables Vol C Tables 4.2.6.8 and 6.1.1.4'

loop_
_geom_angle_atom_site_label_1
_geom_angle_atom_site_label_2
_geom_angle_atom_site_label_3
_geom_angle
C32 C31 C36 123.6(7)
C32 C31 N3 118.7(6)
C36 C31 N3 117.7(6)
C31 C32 C33 117.5(9)
C31 C32 C37 121.0(7)
C33 C32 C37 121.5(9)
C34 C33 C32 120.4(11)
C33 C34 C35 121.7(11)
C34 C35 C36 120.5(10)
C35 C36 C31 116.2(9)
C35 C36 C38 123.8(9)
C31 C36 C38 120.0(7)
C39 N3 C49 118.2(5)
C39 N3 C31 119.7(5)
C49 N3 C31 122.1(5)
N3 C39 Mo2 153.4(5)
N3 C39 Mo1 123.4(4)
Mo2 C39 Mo1 82.8(2)
N4 C49 N3 117.6(5)
N4 C49 C21 130.2(6)
N3 C49 C21 112.3(5)
O1 C50 N5 116.7(6)
O1 C50 Mo1 113.5(4)
N5 C50 Mo1 129.6(5)
C14 C15 C11 107.0(5)
C14 C15 Mo2 75.1(4)
C11 C15 Mo2 70.7(4)
C12 C11 C15 108.8(6)
C12 C11 Mo2 74.9(4)
C15 C11 Mo2 72.7(4)
C13 C12 C11 106.7(6)
C13 C12 Mo2 74.9(4)
C11 C12 Mo2 69.2(3)
C14 C13 C12 108.7(6)
C14 C13 Mo2 71.2(3)
C12 C13 Mo2 70.3(4)
C15 C14 C13 108.8(6)
C15 C14 Mo2 69.7(4)
C13 C14 Mo2 74.3(3)
C22 C21 C25 106.6(5)
C22 C21 C49 127.3(5)
C25 C21 C49 125.4(5)
C22 C21 Mo1 72.4(3)
C25 C21 Mo1 73.1(3)
C49 C21 Mo1 112.4(4)
C21 C22 C23 108.3(5)
C21 C22 Mo1 71.8(3)
C23 C22 Mo1 73.2(3)
C24 C23 C22 107.9(6)
C24 C23 Mo1 72.5(3)
C22 C23 Mo1 71.1(3)
C25 C24 C23 108.5(5)
C25 C24 Mo1 72.4(3)
C23 C24 Mo1 72.6(3)
C24 C25 C21 108.7(5)
C24 C25 Mo1 72.8(3)
C21 C25 Mo1 70.9(3)
C46 C41 C42 120.8(6)
C46 C41 N4 117.5(6)
C42 C41 N4 121.2(6)
C41 C42 C43 117.9(6)
C41 C42 C47 121.2(6)
C43 C42 C47 120.9(6)
C44 C43 C42 121.3(7)
C45 C44 C43 119.9(7)
C44 C45 C46 120.7(7)
C45 C46 C41 119.3(6)
C45 C46 C48 120.9(6)
C41 C46 C48 119.8(6)
N5 C51 C52 107.8(5)
N5 C51 C53 110.3(5)
C52 C51 C53 109.1(6)
N5 C51 C54 110.4(5)
C52 C51 C54 110.2(6)
C53 C51 C54 109.1(5)
C49 N4 C41 120.2(5)
C50 N5 C51 132.3(5)
C50 O1 Mo2 102.7(3)
C39 Mo2 O1 123.3(2)
C39 Mo2 C11 94.1(2)
O1 Mo2 C11 138.40(19)
C39 Mo2 C15 91.1(2)
O1 Mo2 C15 142.0(2)
C11 Mo2 C15 36.6(2)
C39 Mo2 C12 126.9(2)
O1 Mo2 C12 102.5(2)
C11 Mo2 C12 35.9(2)
C15 Mo2 C12 60.1(2)
C39 Mo2 C14 121.0(2)
O1 Mo2 C14 106.9(2)
C11 Mo2 C14 59.1(2)
C15 Mo2 C14 35.2(2)
C12 Mo2 C14 58.6(2)
C39 Mo2 C13 148.9(3)
O1 Mo2 C13 87.6(2)
C11 Mo2 C13 58.4(2)
C15 Mo2 C13 58.5(2)
C12 Mo2 C13 34.8(2)
C14 Mo2 C13 34.5(2)
C39 Mo2 S1 69.45(17)
O1 Mo2 S1 80.31(11)
C11 Mo2 S1 134.85(17)
C15 Mo2 S1 99.97(17)
C12 Mo2 S1 151.19(17)
C14 Mo2 S1 92.91(16)
C13 Mo2 S1 118.12(17)
C39 Mo2 S2 71.58(17)
O1 Mo2 S2 80.04(11)
C11 Mo2 S2 97.58(17)
C15 Mo2 S2 130.87(18)
C12 Mo2 S2 93.83(17)
C14 Mo2 S2 152.31(16)
C13 Mo2 S2 122.35(16)
S1 Mo2 S2 114.77(6)
C39 Mo2 Mo1 48.90(18)
O1 Mo2 Mo1 74.42(11)
C11 Mo2 Mo1 138.38(17)
C15 Mo2 Mo1 137.64(16)
C12 Mo2 Mo1 151.03(17)
C14 Mo2 Mo1 150.29(15)
C13 Mo2 Mo1 161.91(18)
S1 Mo2 Mo1 57.66(4)
S2 Mo2 Mo1 57.20(4)
C39 Mo1 C50 117.6(3)
C39 Mo1 C21 73.6(2)
C50 Mo1 C21 167.9(2)
C39 Mo1 C22 96.0(2)
C50 Mo1 C22 133.6(2)
C21 Mo1 C22 35.7(2)
C39 Mo1 C25 92.7(2)
C50 Mo1 C25 140.8(2)
C21 Mo1 C25 36.03(19)
C22 Mo1 C25 58.9(2)
C39 Mo1 C24 127.3(2)
C50 Mo1 C24 112.0(2)
C21 Mo1 C24 59.4(2)
C22 Mo1 C24 58.9(2)
C25 Mo1 C24 34.8(2)
C39 Mo1 C23 130.6(2)
C50 Mo1 C23 108.6(2)
C21 Mo1 C23 59.4(2)
C22 Mo1 C23 35.7(2)
C25 Mo1 C23 58.2(2)
C24 Mo1 C23 34.9(2)
C39 Mo1 S2 71.41(17)
C50 Mo1 S2 78.47(17)
C21 Mo1 S2 110.89(15)
C22 Mo1 S2 145.95(16)
C25 Mo1 S2 89.41(16)
C24 Mo1 S2 102.98(16)
C23 Mo1 S2 137.63(17)
C39 Mo1 S1 68.83(17)
C50 Mo1 S1 76.55(16)
C21 Mo1 S1 105.09(14)
C22 Mo1 S1 88.29(16)
C25 Mo1 S1 141.11(15)
C24 Mo1 S1 142.63(16)
C23 Mo1 S1 107.80(17)
S2 Mo1 S1 114.38(6)
C39 Mo1 Mo2 48.28(18)
C50 Mo1 Mo2 69.33(19)
C21 Mo1 Mo2 121.83(15)
C22 Mo1 Mo2 135.44(15)
C25 Mo1 Mo2 133.08(16)
C24 Mo1 Mo2 160.21(16)
C23 Mo1 Mo2 164.86(17)
S2 Mo1 Mo2 57.41(4)
S1 Mo1 Mo2 57.07(4)
C1 S1 Mo2 115.3(2)
C1 S1 Mo1 118.8(2)
Mo2 S1 Mo1 65.27(4)
C2 S2 Mo1 117.2(2)
C2 S2 Mo2 116.4(2)
Mo1 S2 Mo2 65.39(4)

loop_
_geom_bond_atom_site_label_1
_geom_bond_atom_site_label_2
_geom_bond_distance
C31 C32 1.384(9)
C31 C36 1.402(10)
C31 N3 1.453(7)
C32 C33 1.392(12)
C32 C37 1.502(12)
C33 C34 1.347(16)
C34 C35 1.390(15)
C35 C36 1.391(12)
C36 C38 1.512(12)
N3 C39 1.386(7)
N3 C49 1.386(7)
C1 S1 1.813(7)
C2 S2 1.831(6)
C39 Mo2 1.993(6)
C39 Mo1 2.012(6)
C49 N4 1.278(7)
C49 C21 1.473(8)
C50 O1 1.304(7)
C50 N5 1.340(8)
C50 Mo1 2.165(6)
C15 C14 1.400(9)
C15 C11 1.422(9)
C15 Mo2 2.277(6)
C11 C12 1.414(8)
C11 Mo2 2.252(6)
C12 C13 1.411(9)
C12 Mo2 2.326(6)
C13 C14 1.403(8)
C13 Mo2 2.385(6)
C14 Mo2 2.346(6)
C21 C22 1.423(8)
C21 C25 1.441(8)
C21 Mo1 2.315(5)
C22 C23 1.432(8)
C22 Mo1 2.323(5)
C23 C24 1.410(9)
C23 Mo1 2.351(6)
C24 C25 1.404(8)
C24 Mo1 2.350(6)
C25 Mo1 2.344(6)
C41 C46 1.391(8)
C41 C42 1.396(8)
C41 N4 1.416(8)
C42 C43 1.401(9)
C42 C47 1.488(9)
C43 C44 1.375(10)
C44 C45 1.369(10)
C45 C46 1.388(9)
C46 C48 1.520(9)
C51 N5 1.488(7)
C51 C52 1.492(9)
C51 C53 1.521(9)
C51 C54 1.525(8)
O1 Mo2 2.171(4)
Mo2 S1 2.4478(17)
Mo2 S2 2.4548(16)
Mo2 Mo1 2.6490(8)
Mo1 S2 2.4492(16)
Mo1 S1 2.4640(16)
